data_7002976
loop_
_publ_author_name
'Miguel, Pablo J. Sanz'
'Roitzsch, Michael'
'Yin, Lu'
'Lax, Patrick M.'
'Holland, Lars'
'Krizanovic, Olga'
'Lutterbeck, Matthias'
'Sch\"urmann, Markus'
'Fusch, Edda C.'
'Lippert, Bernhard'

_publ_section_title
;
 On the many roles of NH3 ligands in mono- and multinuclear complexes
 of platinum
;
_journal_issue 48
_journal_name_full 'Dalton Transactions'
_journal_page_first 10774
_journal_page_last 10786
_journal_paper_doi 10.1039/b916537a
_journal_year 2009
_chemical_formula_moiety '2(C10 H24 N10 O2 Pt2), 2(O4 S), 10.5(H2 O)'
_chemical_formula_sum 'C20 H69 N20 O22.5 Pt4 S2'
_chemical_formula_weight 1794.43
_chemical_name_systematic
;
?
;
_space_group_IT_number 2
_symmetry_cell_setting triclinic
_symmetry_space_group_name_Hall '-P 1'
_symmetry_space_group_name_H-M 'P -1'
_atom_sites_solution_hydrogens geom
_atom_sites_solution_primary direct
_atom_sites_solution_secondary difmap
_audit_creation_date 2009-08-09T21:02:14-00:00
_audit_creation_method 'WinGX routine CIF_UPDATE'
_cell_angle_alpha 73.828(5)
_cell_angle_beta 89.480(5)
_cell_angle_gamma 84.522(5)
_cell_formula_units_Z 2
_cell_length_a 11.8563(7)
_cell_length_b 13.9280(8)
_cell_length_c 16.1472(10)
_cell_measurement_reflns_used 7505
_cell_measurement_temperature 150(2)
_cell_measurement_theta_max 29.0528
_cell_measurement_theta_min 2.1533
_cell_volume 2548.8(3)
_computing_structure_refinement 'SHELXL-97 (Sheldrick, 1997)'
_computing_structure_solution 'SHELXS-97 (Sheldrick, 1990)'
_diffrn_ambient_temperature 150(2)
_diffrn_measured_fraction_theta_full 0.98
_diffrn_measured_fraction_theta_max 0.836
_diffrn_radiation_monochromator graphite
_diffrn_radiation_type MoK\a
_diffrn_radiation_wavelength 0.71073
_diffrn_reflns_av_R_equivalents 0.0579
_diffrn_reflns_av_unetI/netI 0.1757
_diffrn_reflns_limit_h_max 13
_diffrn_reflns_limit_h_min -16
_diffrn_reflns_limit_k_max 18
_diffrn_reflns_limit_k_min -17
_diffrn_reflns_limit_l_max 22
_diffrn_reflns_limit_l_min -21
_diffrn_reflns_number 24381
_diffrn_reflns_theta_full 25
_diffrn_reflns_theta_max 29.02
_diffrn_reflns_theta_min 2.15
_exptl_absorpt_coefficient_mu 11.116
_exptl_absorpt_correction_T_max 0.329
_exptl_absorpt_correction_T_min 0.292
_exptl_absorpt_correction_type multi-scan
_exptl_absorpt_process_details sadabs
_exptl_crystal_colour yellow
_exptl_crystal_density_diffrn 2.338
_exptl_crystal_density_method 'not measured'
_exptl_crystal_description blocks
_exptl_crystal_F_000 1706
_exptl_crystal_size_max 0.3
_exptl_crystal_size_mid 0.1
_exptl_crystal_size_min 0.1
_refine_diff_density_max 3.2
_refine_diff_density_min -3.152
_refine_diff_density_rms 0.285
_refine_ls_extinction_method none
_refine_ls_goodness_of_fit_ref 0.876
_refine_ls_hydrogen_treatment constr
_refine_ls_matrix_type full
_refine_ls_number_parameters 589
_refine_ls_number_reflns 11340
_refine_ls_number_restraints 0
_refine_ls_restrained_S_all 0.876
_refine_ls_R_factor_all 0.0947
_refine_ls_R_factor_gt 0.0476
_refine_ls_shift/su_max 0.001
_refine_ls_shift/su_mean 0
_refine_ls_structure_factor_coef Fsqd
_refine_ls_weighting_details 'calc w=1/[\s^2^(Fo^2^)+(0.0364P)^2^+0.0000P] where P=(Fo^2^+2Fc^2^)/3'
_refine_ls_weighting_scheme calc
_refine_ls_wR_factor_gt 0.0926
_refine_ls_wR_factor_ref 0.0975
_reflns_number_gt 6316
_reflns_number_total 11340
_reflns_threshold_expression >2sigma(I)
_cod_data_source_file b916537a.txt
_cod_data_source_block 1c
_cod_original_sg_symbol_H-M P-1
_cod_original_formula_sum 'C20 H69 N20 O22.50 Pt4 S2'
_cod_database_code 7002976

loop_
_symmetry_equiv_pos_as_xyz
'x, y, z'
'-x, -y, -z'

loop_
_atom_site_label
_atom_site_type_symbol
_atom_site_fract_x
_atom_site_fract_y
_atom_site_fract_z
_atom_site_U_iso_or_equiv
_atom_site_adp_type
_atom_site_occupancy
_atom_site_symmetry_multiplicity
_atom_site_calc_flag
_atom_site_refinement_flags
_atom_site_disorder_assembly
_atom_site_disorder_group
Pt1 Pt 0.78409(4) 0.70332(3) 0.35947(4) 0.02038(14) Uani 1 1 d . . .
Pt2 Pt 0.79291(4) 0.91358(3) 0.36356(3) 0.01503(12) Uani 1 1 d . . .
Pt3 Pt 0.72808(4) 1.42724(3) 0.20909(3) 0.01467(12) Uani 1 1 d . . .
Pt4 Pt 0.92786(4) 1.28114(3) 0.24259(3) 0.01446(12) Uani 1 1 d . . .
N11 N 0.8628(8) 0.6128(6) 0.4699(7) 0.025(3) Uani 1 1 d . . .
H11A H 0.8244 0.6221 0.5166 0.037 Uiso 1 1 calc R . .
H11B H 0.9351 0.6286 0.4725 0.037 Uiso 1 1 calc R . .
H11C H 0.8638 0.5474 0.4698 0.037 Uiso 1 1 calc R . .
N12 N 0.6320(8) 0.6925(8) 0.4171(8) 0.037(3) Uani 1 1 d . . .
H12A H 0.5893 0.7527 0.3993 0.055 Uiso 1 1 calc R . .
H12B H 0.6424 0.6755 0.4753 0.055 Uiso 1 1 calc R . .
H12C H 0.5959 0.6446 0.4026 0.055 Uiso 1 1 calc R . .
N13 N 0.8946(8) 0.8733(7) 0.4713(7) 0.024(3) Uani 1 1 d . . .
H13A H 0.9624 0.844 0.4594 0.036 Uiso 1 1 calc R . .
H13B H 0.8608 0.829 0.5144 0.036 Uiso 1 1 calc R . .
H13C H 0.9058 0.9288 0.4881 0.036 Uiso 1 1 calc R . .
N14 N 0.6608(7) 0.9497(6) 0.4330(6) 0.018(2) Uani 1 1 d . . .
H14A H 0.6734 1.0055 0.449 0.027 Uiso 1 1 calc R . .
H14B H 0.6534 0.8978 0.4809 0.027 Uiso 1 1 calc R . .
H14C H 0.5961 0.9621 0.4003 0.027 Uiso 1 1 calc R . .
N15 N 0.6261(7) 1.3248(7) 0.2762(7) 0.026(3) Uani 1 1 d . . .
H15A H 0.6402 1.2667 0.2611 0.039 Uiso 1 1 calc R . .
H15B H 0.5523 1.3492 0.264 0.039 Uiso 1 1 calc R . .
H15C H 0.64 1.3128 0.3337 0.039 Uiso 1 1 calc R . .
N16 N 0.7290(8) 1.4844(7) 0.3121(7) 0.027(3) Uani 1 1 d . . .
H16A H 0.7913 1.5183 0.3104 0.041 Uiso 1 1 calc R . .
H16B H 0.7306 1.4334 0.3617 0.041 Uiso 1 1 calc R . .
H16C H 0.6654 1.5271 0.3103 0.041 Uiso 1 1 calc R . .
N17 N 0.8783(7) 1.1607(6) 0.3370(6) 0.015(2) Uani 1 1 d . . .
H17A H 0.9349 1.1097 0.348 0.022 Uiso 1 1 calc R . .
H17B H 0.815 1.1397 0.3188 0.022 Uiso 1 1 calc R . .
H17C H 0.8629 1.1794 0.3859 0.022 Uiso 1 1 calc R . .
N18 N 1.0005(7) 1.3332(6) 0.3352(7) 0.022(3) Uani 1 1 d . . .
H18A H 1.0757 1.3118 0.3406 0.033 Uiso 1 1 calc R . .
H18B H 0.9664 1.3093 0.3866 0.033 Uiso 1 1 calc R . .
H18C H 0.9914 1.4015 0.3193 0.033 Uiso 1 1 calc R . .
N1A N 1.1015(7) 0.6403(6) 0.2522(7) 0.019(3) Uani 1 1 d . . .
C1A C 1.1753(9) 0.5512(9) 0.2552(9) 0.023(3) Uani 1 1 d . . .
H1AA H 1.253 0.569 0.2436 0.035 Uiso 1 1 calc R . .
H1AB H 1.1505 0.5205 0.2117 0.035 Uiso 1 1 calc R . .
H1AC H 1.1727 0.5035 0.3126 0.035 Uiso 1 1 calc R . .
C2A C 0.9975(10) 0.6314(8) 0.2929(9) 0.023(3) Uani 1 1 d . . .
O2A O 0.9628(6) 0.5477(5) 0.3214(6) 0.023(2) Uani 1 1 d . . .
N3A N 0.9354(7) 0.7177(6) 0.3021(6) 0.014(2) Uani 1 1 d . . .
N4A N 0.9243(7) 0.8883(7) 0.2925(7) 0.020(3) Uani 1 1 d . . .
H4A H 0.9557 0.9438 0.268 0.024 Uiso 1 1 calc R . .
C4A C 0.9760(9) 0.8108(9) 0.2729(8) 0.018(3) Uani 1 1 d . . .
C5A C 1.0763(10) 0.8177(10) 0.2227(8) 0.025(2) Uani 1 1 d . . .
H5AA H 1.1 0.8814 0.1933 0.03 Uiso 1 1 calc R . .
C6A C 1.1363(10) 0.7332(9) 0.2177(9) 0.025(3) Uani 1 1 d . . .
H6AA H 1.2065 0.7383 0.1887 0.03 Uiso 1 1 calc R . .
N1B N 0.5618(8) 1.0735(7) 0.1634(7) 0.023(3) Uani 1 1 d . . .
C1B C 0.4952(9) 1.1738(9) 0.1432(9) 0.028(4) Uani 1 1 d . . .
H1BA H 0.448 1.1834 0.0915 0.043 Uiso 1 1 calc R . .
H1BB H 0.5471 1.2264 0.1329 0.043 Uiso 1 1 calc R . .
H1BC H 0.4467 1.1775 0.1918 0.043 Uiso 1 1 calc R . .
C2B C 0.6423(9) 1.0502(9) 0.2303(8) 0.018(3) Uani 1 1 d . . .
O2B O 0.6625(6) 1.1128(5) 0.2650(6) 0.023(2) Uani 1 1 d . . .
N3B N 0.6872(8) 0.9524(7) 0.2599(7) 0.022(3) Uani 1 1 d . . .
C4B C 0.6624(8) 0.8785(8) 0.2200(9) 0.019(3) Uani 1 1 d . . .
N4B N 0.7020(7) 0.7830(7) 0.2513(8) 0.025(3) Uani 1 1 d . . .
H4B H 0.6892 0.7465 0.2164 0.03 Uiso 1 1 calc R . .
C5B C 0.5912(10) 0.9111(9) 0.1432(9) 0.025(2) Uani 1 1 d . . .
H5BA H 0.5793 0.8668 0.1095 0.03 Uiso 1 1 calc R . .
C6B C 0.5419(10) 1.0070(9) 0.1208(9) 0.030(3) Uani 1 1 d . . .
H6BA H 0.4909 1.0278 0.0727 0.036 Uiso 1 1 calc R . .
N1C N 0.8619(8) 1.6902(7) 0.0589(7) 0.025(3) Uani 1 1 d . . .
C1C C 0.8117(11) 1.7944(9) 0.0170(11) 0.042(4) Uani 1 1 d . . .
H1CA H 0.8721 1.8363 -0.0082 0.063 Uiso 1 1 calc R . .
H1CB H 0.7722 1.822 0.0602 0.063 Uiso 1 1 calc R . .
H1CC H 0.7579 1.7937 -0.0284 0.063 Uiso 1 1 calc R . .
C2C C 0.7917(11) 1.6242(9) 0.1096(8) 0.021(3) Uani 1 1 d . . .
O2C O 0.6962(6) 1.6550(5) 0.1260(6) 0.022(2) Uani 1 1 d . . .
N3C N 0.8343(7) 1.5247(6) 0.1435(6) 0.0116(15) Uani 1 1 d . . .
C4C C 0.9439(10) 1.4929(9) 0.1238(8) 0.020(3) Uani 1 1 d . . .
N4C N 0.9836(8) 1.3985(7) 0.1559(6) 0.0181(17) Uani 1 1 d . . .
H4C H 1.0493 1.3838 0.1344 0.022 Uiso 1 1 calc R . .
C5C C 1.0125(9) 1.5644(9) 0.0714(9) 0.022(3) Uani 1 1 d . . .
H5CA H 1.0884 1.5452 0.0591 0.026 Uiso 1 1 calc R . .
C6C C 0.9666(10) 1.6594(9) 0.0402(9) 0.023(3) Uani 1 1 d . . .
H6CA H 1.0105 1.7068 0.0032 0.028 Uiso 1 1 calc R . .
N1D N 0.8527(8) 1.1069(7) 0.0757(7) 0.019(2) Uani 1 1 d . . .
C1D C 0.8861(11) 1.0028(9) 0.0727(10) 0.036(4) Uani 1 1 d . . .
H1DA H 0.8462 0.9899 0.0246 0.053 Uiso 1 1 calc R . .
H1DB H 0.8662 0.9556 0.1269 0.053 Uiso 1 1 calc R . .
H1DC H 0.9681 0.994 0.0646 0.053 Uiso 1 1 calc R . .
C2D C 0.8991(9) 1.1420(8) 0.1387(8) 0.016(3) Uani 1 1 d . . .
O2D O 0.9765(6) 1.0881(5) 0.1855(5) 0.021(2) Uani 1 1 d . . .
N3D N 0.8554(7) 1.2326(6) 0.1486(6) 0.0116(15) Uani 1 1 d . . .
C4D C 0.7700(10) 1.2911(8) 0.0924(8) 0.022(3) Uani 1 1 d . . .
N4D N 0.7227(7) 1.3721(7) 0.1073(7) 0.0181(17) Uani 1 1 d . . .
H4D H 0.6797 1.4105 0.0643 0.022 Uiso 1 1 calc R . .
C5D C 0.7358(10) 1.2544(10) 0.0216(9) 0.030(3) Uani 1 1 d . . .
H5DA H 0.6838 1.2951 -0.0212 0.036 Uiso 1 1 calc R . .
C6D C 0.7768(10) 1.1644(9) 0.0163(9) 0.027(3) Uani 1 1 d . . .
H6DA H 0.7526 1.1403 -0.0295 0.033 Uiso 1 1 calc R . .
S1 S 0.8140(3) 1.2963(2) 0.5247(2) 0.0212(7) Uani 1 1 d . . .
O11 O 0.7625(15) 1.2912(13) 0.4449(13) 0.014(5) Uiso 0.449(17) 1 d P A 1
O12 O 0.9384(17) 1.3043(16) 0.5053(15) 0.042(7) Uiso 0.449(17) 1 d P A 1
O13 O 0.782(3) 1.386(3) 0.546(3) 0.114(14) Uiso 0.449(17) 1 d P A 1
O14 O 0.8154(17) 1.2077(16) 0.5973(16) 0.045(7) Uiso 0.449(17) 1 d P A 1
O15 O 0.7140(17) 1.3141(14) 0.4613(14) 0.045(6) Uiso 0.551(17) 1 d P A 2
O16 O 0.8830(12) 1.3783(11) 0.4959(11) 0.028(5) Uiso 0.551(17) 1 d P A 2
O17 O 0.7556(18) 1.2934(18) 0.6008(17) 0.079(8) Uiso 0.551(17) 1 d P A 2
O18 O 0.8747(17) 1.2046(16) 0.5193(16) 0.068(7) Uiso 0.551(17) 1 d P A 2
S2 S 0.6736(2) 0.7388(3) 0.6461(2) 0.0275(8) Uani 1 1 d . . .
O21 O 0.7802(13) 0.7124(11) 0.6050(12) 0.020(4) Uiso 0.498(12) 1 d P B 1
O22 O 0.6424(13) 0.6664(12) 0.7206(13) 0.029(5) Uiso 0.498(12) 1 d P B 1
O23 O 0.7056(13) 0.8394(12) 0.6740(12) 0.032(5) Uiso 0.498(12) 1 d P B 1
O24 O 0.5869(13) 0.7806(12) 0.5758(12) 0.027(5) Uiso 0.498(12) 1 d P B 1
O25 O 0.7331(15) 0.7318(13) 0.5693(13) 0.030(5) Uiso 0.502(12) 1 d P B 2
O26 O 0.6138(12) 0.6343(11) 0.6740(11) 0.020(4) Uiso 0.502(12) 1 d P B 2
O27 O 0.7523(13) 0.7298(12) 0.7143(12) 0.027(5) Uiso 0.502(12) 1 d P B 2
O28 O 0.5866(14) 0.8149(13) 0.6356(14) 0.038(5) Uiso 0.502(12) 1 d P B 2
O1W O 1.2422(7) 1.3681(6) 0.1164(6) 0.041(2) Uani 1 1 d . . .
H11 H 1.1727 1.3665 0.1045 0.061 Uiso 1 1 d R . .
H12 H 1.2455 1.3758 0.1668 0.061 Uiso 1 1 d R . .
O2W O 0.6155(7) 1.1418(6) 0.4810(6) 0.045(3) Uani 1 1 d . . .
H21 H 0.6616 1.1853 0.4615 0.067 Uiso 1 1 d R . .
H22 H 0.5586 1.1553 0.4467 0.067 Uiso 1 1 d R . .
O3W O 0.5686(9) 1.0207(8) 0.6422(9) 0.077(3) Uani 1 1 d . . .
H31 H 0.6239 0.976 0.6595 0.116 Uiso 1 1 d R . .
H32 H 0.5959 1.0757 0.618 0.116 Uiso 1 1 d R . .
O4W O 0.8861(8) 0.9948(8) 0.5963(10) 0.085(3) Uani 1 1 d . . .
H41 H 0.8763 0.9893 0.6497 0.127 Uiso 1 1 d R . .
H42 H 0.8566 1.0524 0.568 0.127 Uiso 1 1 d R . .
O5W O 1.4071(8) 1.5000(9) 0.0527(10) 0.085(3) Uani 1 1 d . . .
H51 H 1.3682 1.5402 0.0109 0.127 Uiso 1 1 d R . .
H52 H 1.3925 1.4408 0.055 0.127 Uiso 1 1 d R . .
O6W O 0.7333(7) 2.0077(7) -0.1193(7) 0.045(3) Uani 1 1 d . . .
H61 H 0.6858 2.0225 -0.0841 0.067 Uiso 1 1 d R . .
H62 H 0.7811 2.0509 -0.1296 0.067 Uiso 1 1 d R . .
O7W O 1.4736(8) 1.6144(9) 0.1504(9) 0.081(4) Uani 1 1 d . . .
H71 H 1.4385 1.6707 0.1235 0.122 Uiso 1 1 d R . .
H72 H 1.5436 1.6224 0.1508 0.122 Uiso 1 1 d R . .
O8W O 0.8064(9) 0.8752(8) 0.7879(9) 0.085(3) Uani 1 1 d . . .
H81 H 0.8704 0.8552 0.8134 0.127 Uiso 1 1 d R . .
H82 H 0.774 0.8226 0.7884 0.127 Uiso 1 1 d R . .
O9W O 0.6045(15) 1.1821(13) 0.7011(13) 0.041(2) Uani 0.5 1 d P . .
H91 H 0.6757 1.1814 0.7062 0.061 Uiso 0.5 1 d PR . .
H92 H 0.5882 1.1216 0.7168 0.061 Uiso 0.5 1 d PR . .
O10W O 0.5911(14) 0.4872(13) 0.5343(13) 0.045(3) Uani 0.5 1 d P . .
H101 H 0.549 0.4532 0.5717 0.067 Uiso 0.5 1 d PR . .
H102 H 0.6352 0.4445 0.5161 0.067 Uiso 0.5 1 d PR . .
O11W O 1.3872(9) 1.7917(8) 0.1501(9) 0.077(3) Uani 1 1 d . . .
H111 H 1.3503 1.8505 0.1413 0.116 Uiso 1 1 d R . .
H112 H 1.4255 1.7796 0.2055 0.116 Uiso 1 1 d R . .
O12W O 0.5401(13) 0.5150(13) 0.6739(16) 0.053(7) Uani 0.5 1 d P . .
H121 H 0.5929 0.4881 0.7107 0.079 Uiso 0.5 1 d PR . .
H122 H 0.5707 0.5374 0.6254 0.079 Uiso 0.5 1 d PR . .

loop_
_atom_site_aniso_label
_atom_site_aniso_U_11
_atom_site_aniso_U_22
_atom_site_aniso_U_33
_atom_site_aniso_U_23
_atom_site_aniso_U_13
_atom_site_aniso_U_12
Pt1 0.0211(2) 0.0115(2) 0.0321(4) -0.0105(2) 0.0089(2) -0.00646(18)
Pt2 0.0187(2) 0.0100(2) 0.0170(3) -0.0043(2) -0.0026(2) -0.00264(17)
Pt3 0.0178(2) 0.0111(2) 0.0156(3) -0.0038(2) -0.0003(2) -0.00360(17)
Pt4 0.0183(2) 0.0107(2) 0.0153(3) -0.0047(2) -0.0021(2) -0.00267(17)
N11 0.033(6) 0.009(5) 0.036(8) -0.011(5) 0.015(6) -0.004(4)
N12 0.025(6) 0.040(7) 0.053(9) -0.023(7) 0.004(6) -0.006(5)
N13 0.036(6) 0.014(5) 0.019(7) 0.001(5) -0.002(5) -0.007(4)
N14 0.026(5) 0.011(5) 0.016(6) -0.005(5) -0.002(5) 0.000(4)
N15 0.030(6) 0.014(5) 0.040(8) -0.014(5) -0.019(6) -0.001(4)
N16 0.036(6) 0.017(5) 0.028(7) -0.007(5) -0.009(6) 0.002(4)
N17 0.019(5) 0.020(5) 0.012(6) -0.013(5) 0.006(5) -0.009(4)
N18 0.024(5) 0.014(5) 0.024(7) 0.002(5) -0.020(5) -0.007(4)
N1A 0.019(5) 0.009(5) 0.028(7) -0.005(5) -0.004(5) 0.002(4)
C1A 0.014(6) 0.038(8) 0.023(8) -0.017(7) -0.001(6) -0.003(5)
C2A 0.034(7) 0.012(6) 0.022(8) -0.001(6) -0.011(7) -0.006(5)
O2A 0.032(5) 0.009(4) 0.036(6) -0.015(4) 0.005(4) -0.010(3)
N3A 0.013(5) 0.014(5) 0.016(6) -0.006(5) -0.004(5) -0.001(4)
N4A 0.023(5) 0.012(5) 0.030(7) -0.010(5) 0.005(5) -0.006(4)
C4A 0.011(6) 0.026(7) 0.016(7) -0.005(6) -0.007(6) 0.003(5)
C5A 0.028(5) 0.035(5) 0.019(6) -0.017(5) -0.001(5) -0.002(4)
C6A 0.020(6) 0.039(8) 0.024(8) -0.019(7) 0.009(6) -0.010(6)
N1B 0.022(5) 0.025(6) 0.026(7) -0.016(6) -0.006(5) -0.001(4)
C1B 0.015(6) 0.034(7) 0.030(9) 0.003(7) -0.009(6) -0.009(5)
C2B 0.014(6) 0.031(7) 0.010(7) -0.006(6) 0.004(6) -0.001(5)
O2B 0.036(5) 0.006(4) 0.029(6) -0.008(4) -0.004(5) -0.005(3)
N3B 0.038(6) 0.015(5) 0.015(6) -0.009(5) -0.003(5) 0.003(4)
C4B 0.010(6) 0.019(6) 0.030(9) -0.012(6) 0.002(6) 0.000(5)
N4B 0.022(5) 0.021(5) 0.044(8) -0.028(6) 0.001(6) -0.002(4)
C5B 0.028(5) 0.035(5) 0.019(6) -0.017(5) -0.001(5) -0.002(4)
C6B 0.034(7) 0.029(7) 0.025(9) -0.007(7) -0.016(7) 0.006(6)
N1C 0.031(6) 0.012(5) 0.031(7) -0.002(5) -0.003(6) -0.007(4)
C1C 0.046(9) 0.023(7) 0.052(12) -0.003(8) 0.013(8) -0.003(6)
C2C 0.041(8) 0.018(6) 0.010(7) -0.007(6) -0.001(7) -0.019(6)
O2C 0.027(5) 0.011(4) 0.026(6) -0.001(4) 0.011(4) -0.004(3)
N3C 0.016(3) 0.007(3) 0.014(4) -0.006(3) 0.004(3) -0.006(3)
C4C 0.036(7) 0.020(6) 0.008(7) -0.008(6) -0.005(6) -0.012(5)
N4C 0.022(4) 0.022(4) 0.013(4) -0.008(4) 0.006(3) -0.003(3)
C5C 0.020(6) 0.023(7) 0.024(8) -0.007(6) 0.003(6) -0.013(5)
C6C 0.029(7) 0.025(7) 0.018(8) -0.005(6) 0.001(7) -0.014(6)
N1D 0.022(5) 0.023(5) 0.020(6) -0.016(5) 0.000(5) -0.003(4)
C1D 0.045(8) 0.028(7) 0.034(10) -0.016(7) -0.024(8) 0.019(6)
C2D 0.027(7) 0.014(6) 0.006(7) -0.001(5) 0.002(6) -0.006(5)
O2D 0.025(4) 0.018(4) 0.016(5) -0.001(4) 0.004(4) 0.000(3)
N3D 0.016(3) 0.007(3) 0.014(4) -0.006(3) 0.004(3) -0.006(3)
C4D 0.039(7) 0.014(6) 0.014(7) 0.001(6) 0.010(6) -0.016(5)
N4D 0.022(4) 0.022(4) 0.013(4) -0.008(4) 0.006(3) -0.003(3)
C5D 0.036(8) 0.042(8) 0.015(8) -0.014(7) -0.008(7) 0.005(6)
C6D 0.040(8) 0.021(7) 0.029(9) -0.017(7) -0.017(7) -0.005(6)
S1 0.0283(17) 0.0172(15) 0.0194(19) -0.0069(15) 0.0034(16) -0.0028(13)
S2 0.0181(16) 0.043(2) 0.023(2) -0.0133(18) -0.0002(16) 0.0036(14)
O1W 0.050(5) 0.043(5) 0.039(6) -0.028(5) 0.015(5) -0.012(4)
O2W 0.039(5) 0.036(5) 0.039(6) 0.020(5) 0.012(5) 0.004(4)
O3W 0.069(5) 0.059(5) 0.096(8) -0.013(6) -0.016(6) 0.003(4)
O4W 0.053(4) 0.078(5) 0.145(8) -0.071(6) -0.011(5) 0.004(3)
O5W 0.053(4) 0.078(5) 0.145(8) -0.071(6) -0.011(5) 0.004(3)
O6W 0.033(5) 0.055(6) 0.051(8) -0.020(6) 0.006(5) -0.010(5)
O7W 0.041(6) 0.128(11) 0.098(12) -0.062(10) 0.016(7) -0.039(7)
O8W 0.053(4) 0.078(5) 0.145(8) -0.071(6) -0.011(5) 0.004(3)
O9W 0.050(5) 0.043(5) 0.039(6) -0.028(5) 0.015(5) -0.012(4)
O10W 0.039(5) 0.036(5) 0.039(6) 0.020(5) 0.012(5) 0.004(4)
O11W 0.069(5) 0.059(5) 0.096(8) -0.013(6) -0.016(6) 0.003(4)
O12W 0.027(10) 0.038(11) 0.09(2) -0.024(13) 0.006(12) 0.006(8)

loop_
_atom_type_symbol
_atom_type_description
_atom_type_scat_dispersion_real
_atom_type_scat_dispersion_imag
_atom_type_scat_source
C C 0.0033 0.0016 'International Tables Vol C Tables 4.2.6.8 and 6.1.1.4'
H H 0 0 'International Tables Vol C Tables 4.2.6.8 and 6.1.1.4'
N N 0.0061 0.0033 'International Tables Vol C Tables 4.2.6.8 and 6.1.1.4'
O O 0.0106 0.006 'International Tables Vol C Tables 4.2.6.8 and 6.1.1.4'
S S 0.1246 0.1234 'International Tables Vol C Tables 4.2.6.8 and 6.1.1.4'
Pt Pt -1.7033 8.3905 'International Tables Vol C Tables 4.2.6.8 and 6.1.1.4'

loop_
_geom_angle_atom_site_label_1
_geom_angle_atom_site_label_2
_geom_angle_atom_site_label_3
_geom_angle
_geom_angle_site_symmetry_1
_geom_angle_site_symmetry_3
_geom_angle_publ_flag
N4B Pt1 N3A 92.0(4) . . ?
N4B Pt1 N12 87.6(4) . . ?
N3A Pt1 N12 178.5(4) . . ?
N4B Pt1 N11 175.9(4) . . ?
N3A Pt1 N11 89.8(4) . . ?
N12 Pt1 N11 90.7(4) . . ?
N4B Pt1 Pt2 76.6(3) . . ?
N3A Pt1 Pt2 85.5(3) . . ?
N12 Pt1 Pt2 93.0(3) . . ?
N11 Pt1 Pt2 107.2(3) . . ?
N4A Pt2 N3B 91.7(4) . . ?
N4A Pt2 N14 175.9(4) . . ?
N3B Pt2 N14 87.7(4) . . ?
N4A Pt2 N13 90.3(4) . . ?
N3B Pt2 N13 177.8(4) . . ?
N14 Pt2 N13 90.3(4) . . ?
N4A Pt2 Pt1 75.7(3) . . ?
N3B Pt2 Pt1 86.5(3) . . ?
N14 Pt2 Pt1 108.2(2) . . ?
N13 Pt2 Pt1 93.2(3) . . ?
N4D Pt3 N3C 88.5(4) . . ?
N4D Pt3 N15 91.0(4) . . ?
N3C Pt3 N15 177.8(4) . . ?
N4D Pt3 N16 178.4(4) . . ?
N3C Pt3 N16 92.2(4) . . ?
N15 Pt3 N16 88.3(4) . . ?
N4D Pt3 Pt4 78.8(3) . . ?
N3C Pt3 Pt4 85.1(2) . . ?
N15 Pt3 Pt4 92.7(3) . . ?
N16 Pt3 Pt4 102.7(3) . . ?
N4C Pt4 N3D 92.1(4) . . ?
N4C Pt4 N17 176.5(4) . . ?
N3D Pt4 N17 91.1(3) . . ?
N4C Pt4 N18 86.7(4) . . ?
N3D Pt4 N18 178.7(3) . . ?
N17 Pt4 N18 90.1(4) . . ?
N4C Pt4 Pt3 77.5(3) . . ?
N3D Pt4 Pt3 82.8(2) . . ?
N17 Pt4 Pt3 104.4(2) . . ?
N18 Pt4 Pt3 96.4(3) . . ?
Pt1 N11 H11A 109.5 . . ?
Pt1 N11 H11B 109.5 . . ?
H11A N11 H11B 109.5 . . ?
Pt1 N11 H11C 109.5 . . ?
H11A N11 H11C 109.5 . . ?
H11B N11 H11C 109.5 . . ?
Pt1 N12 H12A 109.5 . . ?
Pt1 N12 H12B 109.5 . . ?
H12A N12 H12B 109.5 . . ?
Pt1 N12 H12C 109.5 . . ?
H12A N12 H12C 109.5 . . ?
H12B N12 H12C 109.5 . . ?
Pt2 N13 H13A 109.5 . . ?
Pt2 N13 H13B 109.5 . . ?
H13A N13 H13B 109.5 . . ?
Pt2 N13 H13C 109.5 . . ?
H13A N13 H13C 109.5 . . ?
H13B N13 H13C 109.5 . . ?
Pt2 N14 H14A 109.5 . . ?
Pt2 N14 H14B 109.5 . . ?
H14A N14 H14B 109.5 . . ?
Pt2 N14 H14C 109.5 . . ?
H14A N14 H14C 109.5 . . ?
H14B N14 H14C 109.5 . . ?
Pt3 N15 H15A 109.5 . . ?
Pt3 N15 H15B 109.5 . . ?
H15A N15 H15B 109.5 . . ?
Pt3 N15 H15C 109.5 . . ?
H15A N15 H15C 109.5 . . ?
H15B N15 H15C 109.5 . . ?
Pt3 N16 H16A 109.5 . . ?
Pt3 N16 H16B 109.5 . . ?
H16A N16 H16B 109.5 . . ?
Pt3 N16 H16C 109.5 . . ?
H16A N16 H16C 109.5 . . ?
H16B N16 H16C 109.5 . . ?
Pt4 N17 H17A 109.5 . . ?
Pt4 N17 H17B 109.5 . . ?
H17A N17 H17B 109.5 . . ?
Pt4 N17 H17C 109.5 . . ?
H17A N17 H17C 109.5 . . ?
H17B N17 H17C 109.5 . . ?
Pt4 N18 H18A 109.5 . . ?
Pt4 N18 H18B 109.5 . . ?
H18A N18 H18B 109.5 . . ?
Pt4 N18 H18C 109.5 . . ?
H18A N18 H18C 109.5 . . ?
H18B N18 H18C 109.5 . . ?
C6A N1A C2A 119.3(10) . . ?
C6A N1A C1A 120.9(10) . . ?
C2A N1A C1A 119.4(9) . . ?
N1A C1A H1AA 109.5 . . ?
N1A C1A H1AB 109.5 . . ?
H1AA C1A H1AB 109.5 . . ?
N1A C1A H1AC 109.5 . . ?
H1AA C1A H1AC 109.5 . . ?
H1AB C1A H1AC 109.5 . . ?
O2A C2A N1A 119.9(11) . . ?
O2A C2A N3A 121.3(11) . . ?
N1A C2A N3A 118.8(9) . . ?
C4A N3A C2A 121.2(10) . . ?
C4A N3A Pt1 120.7(8) . . ?
C2A N3A Pt1 118.1(7) . . ?
C4A N4A Pt2 136.5(8) . . ?
C4A N4A H4A 111.8 . . ?
Pt2 N4A H4A 111.8 . . ?
N4A C4A N3A 120.2(11) . . ?
N4A C4A C5A 122.1(11) . . ?
N3A C4A C5A 117.7(11) . . ?
C6A C5A C4A 119.0(12) . . ?
C6A C5A H5AA 120.5 . . ?
C4A C5A H5AA 120.5 . . ?
C5A C6A N1A 123.1(12) . . ?
C5A C6A H6AA 118.5 . . ?
N1A C6A H6AA 118.5 . . ?
C6B N1B C2B 121.3(10) . . ?
C6B N1B C1B 120.9(10) . . ?
C2B N1B C1B 117.8(10) . . ?
N1B C1B H1BA 109.5 . . ?
N1B C1B H1BB 109.5 . . ?
H1BA C1B H1BB 109.5 . . ?
N1B C1B H1BC 109.5 . . ?
H1BA C1B H1BC 109.5 . . ?
H1BB C1B H1BC 109.5 . . ?
O2B C2B N3B 122.0(11) . . ?
O2B C2B N1B 120.1(11) . . ?
N3B C2B N1B 117.6(11) . . ?
C2B N3B C4B 122.0(10) . . ?
C2B N3B Pt2 118.6(8) . . ?
C4B N3B Pt2 119.3(7) . . ?
N4B C4B N3B 121.8(11) . . ?
N4B C4B C5B 120.9(12) . . ?
N3B C4B C5B 117.3(10) . . ?
C4B N4B Pt1 134.5(9) . . ?
C4B N4B H4B 112.7 . . ?
Pt1 N4B H4B 112.7 . . ?
C6B C5B C4B 117.8(12) . . ?
C6B C5B H5BA 121.1 . . ?
C4B C5B H5BA 121.1 . . ?
N1B C6B C5B 123.0(12) . . ?
N1B C6B H6BA 118.5 . . ?
C5B C6B H6BA 118.5 . . ?
C6C N1C C2C 121.6(10) . . ?
C6C N1C C1C 120.5(10) . . ?
C2C N1C C1C 117.5(11) . . ?
N1C C1C H1CA 109.5 . . ?
N1C C1C H1CB 109.5 . . ?
H1CA C1C H1CB 109.5 . . ?
N1C C1C H1CC 109.5 . . ?
H1CA C1C H1CC 109.5 . . ?
H1CB C1C H1CC 109.5 . . ?
O2C C2C N3C 121.7(10) . . ?
O2C C2C N1C 119.9(11) . . ?
N3C C2C N1C 118.3(11) . . ?
C2C N3C C4C 119.8(9) . . ?
C2C N3C Pt3 117.9(7) . . ?
C4C N3C Pt3 121.8(7) . . ?
N4C C4C N3C 119.5(10) . . ?
N4C C4C C5C 121.1(12) . . ?
N3C C4C C5C 119.4(10) . . ?
C4C N4C Pt4 134.2(9) . . ?
C4C N4C H4C 112.9 . . ?
Pt4 N4C H4C 112.9 . . ?
C6C C5C C4C 118.1(12) . . ?
C6C C5C H5CA 120.9 . . ?
C4C C5C H5CA 120.9 . . ?
N1C C6C C5C 122.7(11) . . ?
N1C C6C H6CA 118.6 . . ?
C5C C6C H6CA 118.6 . . ?
C6D N1D C2D 122.2(10) . . ?
C6D N1D C1D 118.2(10) . . ?
C2D N1D C1D 119.6(10) . . ?
N1D C1D H1DA 109.5 . . ?
N1D C1D H1DB 109.5 . . ?
H1DA C1D H1DB 109.5 . . ?
N1D C1D H1DC 109.5 . . ?
H1DA C1D H1DC 109.5 . . ?
H1DB C1D H1DC 109.5 . . ?
O2D C2D N3D 122.9(11) . . ?
O2D C2D N1D 118.3(11) . . ?
N3D C2D N1D 118.8(10) . . ?
C2D N3D C4D 120.3(10) . . ?
C2D N3D Pt4 117.1(7) . . ?
C4D N3D Pt4 122.5(8) . . ?
N4D C4D N3D 119.3(11) . . ?
N4D C4D C5D 123.3(11) . . ?
N3D C4D C5D 117.3(11) . . ?
C4D N4D Pt3 132.5(9) . . ?
C4D N4D H4D 113.7 . . ?
Pt3 N4D H4D 113.7 . . ?
C6D C5D C4D 120.4(12) . . ?
C6D C5D H5DA 119.8 . . ?
C4D C5D H5DA 119.8 . . ?
C5D C6D N1D 120.3(12) . . ?
C5D C6D H6DA 119.8 . . ?
N1D C6D H6DA 119.8 . . ?
O17 S1 O13 60.2(16) . . ?
O17 S1 O18 116.8(13) . . ?
O13 S1 O18 162.7(16) . . ?
O17 S1 O16 115.3(12) . . ?
O13 S1 O16 61.5(15) . . ?
O18 S1 O16 110.4(11) . . ?
O17 S1 O14 56.4(12) . . ?
O13 S1 O14 113.4(19) . . ?
O18 S1 O14 60.4(12) . . ?
O16 S1 O14 136.1(10) . . ?
O17 S1 O11 124.7(12) . . ?
O13 S1 O11 114.1(16) . . ?
O18 S1 O11 82.1(12) . . ?
O16 S1 O11 102.7(10) . . ?
O14 S1 O11 116.8(11) . . ?
O17 S1 O12 130.3(13) . . ?
O13 S1 O12 102.2(16) . . ?
O18 S1 O12 65.9(11) . . ?
O16 S1 O12 45.4(9) . . ?
O14 S1 O12 103.1(12) . . ?
O11 S1 O12 105.0(12) . . ?
O17 S1 O15 99.9(13) . . ?
O13 S1 O15 92.2(16) . . ?
O18 S1 O15 105.0(12) . . ?
O16 S1 O15 108.0(9) . . ?
O14 S1 O15 115.9(11) . . ?
O12 S1 O15 128.5(12) . . ?
O28 S2 O22 103.0(11) . . ?
O28 S2 O27 115.9(11) . . ?
O22 S2 O27 70.3(9) . . ?
O28 S2 O25 116.5(12) . . ?
O22 S2 O25 133.1(10) . . ?
O27 S2 O25 110.0(10) . . ?
O28 S2 O21 140.9(11) . . ?
O22 S2 O21 116.2(9) . . ?
O27 S2 O21 80.1(10) . . ?
O28 S2 O24 48.7(10) . . ?
O22 S2 O24 117.9(9) . . ?
O27 S2 O24 162.5(10) . . ?
O25 S2 O24 76.4(10) . . ?
O21 S2 O24 107.2(10) . . ?
O28 S2 O26 105.9(9) . . ?
O27 S2 O26 104.2(9) . . ?
O25 S2 O26 102.5(10) . . ?
O21 S2 O26 103.8(8) . . ?
O24 S2 O26 89.7(8) . . ?
O28 S2 O23 64.8(9) . . ?
O22 S2 O23 108.7(10) . . ?
O27 S2 O23 59.1(8) . . ?
O25 S2 O23 110.3(9) . . ?
O21 S2 O23 101.3(9) . . ?
O24 S2 O23 103.5(9) . . ?
O26 S2 O23 146.6(10) . . ?
H11 O1W H12 107.3 . . ?
H21 O2W H22 107.9 . . ?
H31 O3W H32 107.7 . . ?
H41 O4W H42 107.8 . . ?
H51 O5W H52 107.6 . . ?
H61 O6W H62 107.9 . . ?
H71 O7W H72 107.6 . . ?
H81 O8W H82 107 . . ?
H91 O9W H92 107.8 . . ?
H101 O10W H102 106.5 . . ?
H111 O11W H112 104.8 . . ?
H121 O12W H122 107.7 . . ?

loop_
_geom_bond_atom_site_label_1
_geom_bond_atom_site_label_2
_geom_bond_distance
_geom_bond_site_symmetry_2
_geom_bond_publ_flag
Pt1 N4B 1.994(10) . ?
Pt1 N3A 2.013(9) . ?
Pt1 N12 2.021(10) . ?
Pt1 N11 2.048(10) . ?
Pt1 Pt2 2.9593(6) . ?
Pt2 N4A 1.989(10) . ?
Pt2 N3B 2.017(10) . ?
Pt2 N14 2.024(9) . ?
Pt2 N13 2.039(9) . ?
Pt3 N4D 2.003(10) . ?
Pt3 N3C 2.013(8) . ?
Pt3 N15 2.029(9) . ?
Pt3 N16 2.035(11) . ?
Pt3 Pt4 2.9213(6) . ?
Pt4 N4C 1.996(9) . ?
Pt4 N3D 2.050(9) . ?
Pt4 N17 2.057(8) . ?
Pt4 N18 2.062(9) . ?
N11 H11A 0.91 . ?
N11 H11B 0.91 . ?
N11 H11C 0.91 . ?
N12 H12A 0.91 . ?
N12 H12B 0.91 . ?
N12 H12C 0.91 . ?
N13 H13A 0.91 . ?
N13 H13B 0.91 . ?
N13 H13C 0.91 . ?
N14 H14A 0.91 . ?
N14 H14B 0.91 . ?
N14 H14C 0.91 . ?
N15 H15A 0.91 . ?
N15 H15B 0.91 . ?
N15 H15C 0.91 . ?
N16 H16A 0.91 . ?
N16 H16B 0.91 . ?
N16 H16C 0.91 . ?
N17 H17A 0.91 . ?
N17 H17B 0.91 . ?
N17 H17C 0.91 . ?
N18 H18A 0.91 . ?
N18 H18B 0.91 . ?
N18 H18C 0.91 . ?
N1A C6A 1.361(14) . ?
N1A C2A 1.392(15) . ?
N1A C1A 1.438(14) . ?
C1A H1AA 0.98 . ?
C1A H1AB 0.98 . ?
C1A H1AC 0.98 . ?
C2A O2A 1.236(12) . ?
C2A N3A 1.392(14) . ?
N3A C4A 1.381(13) . ?
N4A C4A 1.305(14) . ?
N4A H4A 0.88 . ?
C4A C5A 1.429(16) . ?
C5A C6A 1.337(16) . ?
C5A H5AA 0.95 . ?
C6A H6AA 0.95 . ?
N1B C6B 1.336(15) . ?
N1B C2B 1.394(14) . ?
N1B C1B 1.491(15) . ?
C1B H1BA 0.98 . ?
C1B H1BB 0.98 . ?
C1B H1BC 0.98 . ?
C2B O2B 1.203(14) . ?
C2B N3B 1.368(14) . ?
N3B C4B 1.411(14) . ?
C4B N4B 1.325(13) . ?
C4B C5B 1.445(16) . ?
N4B H4B 0.88 . ?
C5B C6B 1.358(16) . ?
C5B H5BA 0.95 . ?
C6B H6BA 0.95 . ?
N1C C6C 1.335(15) . ?
N1C C2C 1.387(14) . ?
N1C C1C 1.488(14) . ?
C1C H1CA 0.98 . ?
C1C H1CB 0.98 . ?
C1C H1CC 0.98 . ?
C2C O2C 1.225(14) . ?
C2C N3C 1.387(14) . ?
N3C C4C 1.395(15) . ?
C4C N4C 1.313(14) . ?
C4C C5C 1.429(15) . ?
N4C H4C 0.88 . ?
C5C C6C 1.341(16) . ?
C5C H5CA 0.95 . ?
C6C H6CA 0.95 . ?
N1D C6D 1.350(14) . ?
N1D C2D 1.384(14) . ?
N1D C1D 1.480(14) . ?
C1D H1DA 0.98 . ?
C1D H1DB 0.98 . ?
C1D H1DC 0.98 . ?
C2D O2D 1.241(12) . ?
C2D N3D 1.369(14) . ?
N3D C4D 1.400(14) . ?
C4D N4D 1.293(15) . ?
C4D C5D 1.451(17) . ?
N4D H4D 0.88 . ?
C5D C6D 1.324(17) . ?
C5D H5DA 0.95 . ?
C6D H6DA 0.95 . ?
S1 O17 1.40(3) . ?
S1 O13 1.40(4) . ?
S1 O18 1.43(2) . ?
S1 O16 1.437(15) . ?
S1 O14 1.44(2) . ?
S1 O11 1.454(19) . ?
S1 O12 1.51(2) . ?
S1 O15 1.531(19) . ?
S2 O28 1.382(18) . ?
S2 O22 1.411(17) . ?
S2 O27 1.421(16) . ?
S2 O25 1.44(2) . ?
S2 O21 1.485(17) . ?
S2 O24 1.491(17) . ?
S2 O26 1.629(15) . ?
S2 O23 1.662(17) . ?
O1W H11 0.8516 . ?
O1W H12 0.852 . ?
O2W H21 0.8484 . ?
O2W H22 0.8492 . ?
O3W H31 0.8502 . ?
O3W H32 0.85 . ?
O4W H41 0.8518 . ?
O4W H42 0.8473 . ?
O5W H51 0.8519 . ?
O5W H52 0.8496 . ?
O6W H61 0.8487 . ?
O6W H62 0.8488 . ?
O7W H71 0.853 . ?
O7W H72 0.8486 . ?
O8W H81 0.8503 . ?
O8W H82 0.8566 . ?
O9W H91 0.8482 . ?
O9W H92 0.8503 . ?
O10W H101 0.8479 . ?
O10W H102 0.8643 . ?
O11W H111 0.8661 . ?
O11W H112 0.9717 . ?
O12W H121 0.85 . ?
O12W H122 0.8499 . ?

loop_
_geom_torsion_atom_site_label_1
_geom_torsion_atom_site_label_2
_geom_torsion_atom_site_label_3
_geom_torsion_atom_site_label_4
_geom_torsion
_geom_torsion_site_symmetry_1
_geom_torsion_site_symmetry_2
_geom_torsion_site_symmetry_3
_geom_torsion_site_symmetry_4
_geom_torsion_publ_flag
N4B Pt1 Pt2 N4A -85.0(4) . . . . ?
N3A Pt1 Pt2 N4A 8.1(4) . . . . ?
N12 Pt1 Pt2 N4A -171.9(4) . . . . ?
N11 Pt1 Pt2 N4A 96.4(4) . . . . ?
N4B Pt1 Pt2 N3B 7.6(4) . . . . ?
N3A Pt1 Pt2 N3B 100.7(4) . . . . ?
N12 Pt1 Pt2 N3B -79.2(5) . . . . ?
N11 Pt1 Pt2 N3B -170.9(4) . . . . ?
N4B Pt1 Pt2 N14 94.1(4) . . . . ?
N3A Pt1 Pt2 N14 -172.8(4) . . . . ?
N12 Pt1 Pt2 N14 7.2(4) . . . . ?
N11 Pt1 Pt2 N14 -84.5(4) . . . . ?
N4B Pt1 Pt2 N13 -174.6(4) . . . . ?
N3A Pt1 Pt2 N13 -81.5(4) . . . . ?
N12 Pt1 Pt2 N13 98.6(5) . . . . ?
N11 Pt1 Pt2 N13 6.9(4) . . . . ?
N4D Pt3 Pt4 N4C 80.1(4) . . . . ?
N3C Pt3 Pt4 N4C -9.3(4) . . . . ?
N15 Pt3 Pt4 N4C 170.7(4) . . . . ?
N16 Pt3 Pt4 N4C -100.5(4) . . . . ?
N4D Pt3 Pt4 N3D -13.6(4) . . . . ?
N3C Pt3 Pt4 N3D -103.1(4) . . . . ?
N15 Pt3 Pt4 N3D 76.9(4) . . . . ?
N16 Pt3 Pt4 N3D 165.7(4) . . . . ?
N4D Pt3 Pt4 N17 -102.9(4) . . . . ?
N3C Pt3 Pt4 N17 167.6(4) . . . . ?
N15 Pt3 Pt4 N17 -12.4(4) . . . . ?
N16 Pt3 Pt4 N17 76.4(4) . . . . ?
N4D Pt3 Pt4 N18 165.3(4) . . . . ?
N3C Pt3 Pt4 N18 75.8(4) . . . . ?
N15 Pt3 Pt4 N18 -104.2(4) . . . . ?
N16 Pt3 Pt4 N18 -15.3(4) . . . . ?
C6A N1A C2A O2A 177.0(12) . . . . ?
C1A N1A C2A O2A -9.5(18) . . . . ?
C6A N1A C2A N3A -4.1(17) . . . . ?
C1A N1A C2A N3A 169.4(10) . . . . ?
O2A C2A N3A C4A 177.8(11) . . . . ?
N1A C2A N3A C4A -1.1(17) . . . . ?
O2A C2A N3A Pt1 -2.1(16) . . . . ?
N1A C2A N3A Pt1 179.0(8) . . . . ?
N4B Pt1 N3A C4A 65.2(9) . . . . ?
N11 Pt1 N3A C4A -118.5(9) . . . . ?
Pt2 Pt1 N3A C4A -11.2(8) . . . . ?
N4B Pt1 N3A C2A -114.9(9) . . . . ?
N11 Pt1 N3A C2A 61.4(9) . . . . ?
Pt2 Pt1 N3A C2A 168.7(8) . . . . ?
N3B Pt2 N4A C4A -94.9(12) . . . . ?
N13 Pt2 N4A C4A 84.4(12) . . . . ?
Pt1 Pt2 N4A C4A -8.9(11) . . . . ?
Pt2 N4A C4A N3A 3.2(18) . . . . ?
Pt2 N4A C4A C5A -175.6(9) . . . . ?
C2A N3A C4A N4A -170.5(10) . . . . ?
Pt1 N3A C4A N4A 9.3(15) . . . . ?
C2A N3A C4A C5A 8.3(16) . . . . ?
Pt1 N3A C4A C5A -171.8(8) . . . . ?
N4A C4A C5A C6A 168.2(12) . . . . ?
N3A C4A C5A C6A -10.6(17) . . . . ?
C4A C5A C6A N1A 5.8(19) . . . . ?
C2A N1A C6A C5A 1.7(19) . . . . ?
C1A N1A C6A C5A -171.7(12) . . . . ?
C6B N1B C2B O2B 176.6(11) . . . . ?
C1B N1B C2B O2B -5.9(16) . . . . ?
C6B N1B C2B N3B -10.1(17) . . . . ?
C1B N1B C2B N3B 167.5(11) . . . . ?
O2B C2B N3B C4B 179.1(11) . . . . ?
N1B C2B N3B C4B 5.9(17) . . . . ?
O2B C2B N3B Pt2 -1.3(16) . . . . ?
N1B C2B N3B Pt2 -174.5(8) . . . . ?
N4A Pt2 N3B C2B -111.9(9) . . . . ?
N14 Pt2 N3B C2B 64.1(9) . . . . ?
Pt1 Pt2 N3B C2B 172.5(9) . . . . ?
N4A Pt2 N3B C4B 67.8(9) . . . . ?
N14 Pt2 N3B C4B -116.2(9) . . . . ?
Pt1 Pt2 N3B C4B -7.8(8) . . . . ?
C2B N3B C4B N4B -176.9(11) . . . . ?
Pt2 N3B C4B N4B 3.5(15) . . . . ?
C2B N3B C4B C5B 3.0(16) . . . . ?
Pt2 N3B C4B C5B -176.7(8) . . . . ?
N3B C4B N4B Pt1 8.7(18) . . . . ?
C5B C4B N4B Pt1 -171.1(9) . . . . ?
N3A Pt1 N4B C4B -96.1(12) . . . . ?
N12 Pt1 N4B C4B 82.6(12) . . . . ?
Pt2 Pt1 N4B C4B -11.1(11) . . . . ?
N4B C4B C5B C6B 171.8(12) . . . . ?
N3B C4B C5B C6B -8.0(17) . . . . ?
C2B N1B C6B C5B 5(2) . . . . ?
C1B N1B C6B C5B -172.4(12) . . . . ?
C4B C5B C6B N1B 4(2) . . . . ?
C6C N1C C2C O2C 179.6(12) . . . . ?
C1C N1C C2C O2C -7.7(18) . . . . ?
C6C N1C C2C N3C 2.2(18) . . . . ?
C1C N1C C2C N3C 174.9(12) . . . . ?
O2C C2C N3C C4C -179.5(11) . . . . ?
N1C C2C N3C C4C -2.1(17) . . . . ?
O2C C2C N3C Pt3 7.4(16) . . . . ?
N1C C2C N3C Pt3 -175.2(8) . . . . ?
N4D Pt3 N3C C2C 105.3(9) . . . . ?
N16 Pt3 N3C C2C -73.3(9) . . . . ?
Pt4 Pt3 N3C C2C -175.9(9) . . . . ?
N4D Pt3 N3C C4C -67.7(9) . . . . ?
N16 Pt3 N3C C4C 113.7(9) . . . . ?
Pt4 Pt3 N3C C4C 11.2(8) . . . . ?
C2C N3C C4C N4C -179.8(11) . . . . ?
Pt3 N3C C4C N4C -7.0(15) . . . . ?
C2C N3C C4C C5C 2.4(17) . . . . ?
Pt3 N3C C4C C5C 175.2(9) . . . . ?
N3C C4C N4C Pt4 -7.8(18) . . . . ?
C5C C4C N4C Pt4 170.0(9) . . . . ?
N3D Pt4 N4C C4C 94.5(12) . . . . ?
N18 Pt4 N4C C4C -84.9(12) . . . . ?
Pt3 Pt4 N4C C4C 12.3(11) . . . . ?
N4C C4C C5C C6C 179.6(12) . . . . ?
N3C C4C C5C C6C -2.7(18) . . . . ?
C2C N1C C6C C5C -3(2) . . . . ?
C1C N1C C6C C5C -175.1(13) . . . . ?
C4C C5C C6C N1C 3(2) . . . . ?
C6D N1D C2D O2D -173.0(11) . . . . ?
C1D N1D C2D O2D 7.3(16) . . . . ?
C6D N1D C2D N3D 9.1(16) . . . . ?
C1D N1D C2D N3D -170.5(11) . . . . ?
O2D C2D N3D C4D 178.4(10) . . . . ?
N1D C2D N3D C4D -3.8(15) . . . . ?
O2D C2D N3D Pt4 2.5(14) . . . . ?
N1D C2D N3D Pt4 -179.8(7) . . . . ?
N4C Pt4 N3D C2D 115.3(8) . . . . ?
N17 Pt4 N3D C2D -63.2(8) . . . . ?
Pt3 Pt4 N3D C2D -167.6(8) . . . . ?
N4C Pt4 N3D C4D -60.5(9) . . . . ?
N17 Pt4 N3D C4D 120.9(9) . . . . ?
Pt3 Pt4 N3D C4D 16.5(8) . . . . ?
C2D N3D C4D N4D 173.8(10) . . . . ?
Pt4 N3D C4D N4D -10.4(14) . . . . ?
C2D N3D C4D C5D -3.6(15) . . . . ?
Pt4 N3D C4D C5D 172.2(8) . . . . ?
N3D C4D N4D Pt3 -11.1(16) . . . . ?
C5D C4D N4D Pt3 166.1(9) . . . . ?
N3C Pt3 N4D C4D 103.4(10) . . . . ?
N15 Pt3 N4D C4D -74.5(11) . . . . ?
Pt4 Pt3 N4D C4D 18.1(10) . . . . ?
N4D C4D C5D C6D -170.9(12) . . . . ?
N3D C4D C5D C6D 6.4(18) . . . . ?
C4D C5D C6D N1D -1(2) . . . . ?
C2D N1D C6D C5D -6.4(19) . . . . ?
C1D N1D C6D C5D 173.2(13) . . . . ?
